data_9004681
loop_
_publ_author_name
'Huminicki, D. M. C.'
'Hawthorne, F. C.'

_publ_section_title
;
 Hydrogen bonding in the crystal structure of seamanite
;
_journal_name_full 'The Canadian Mineralogist'
_journal_page_first 923
_journal_page_last 928
_journal_paper_doi 10.2113/gscanmin.40.3.923
_journal_volume 40
_journal_year 2002
_chemical_formula_sum 'B H6 Mn3 O10 P'
_chemical_name_mineral Seamanite
_space_group_IT_number 62
_symmetry_space_group_name_Hall '-P 2c 2ab'
_symmetry_space_group_name_H-M 'P b n m'
_cell_angle_alpha 90
_cell_angle_beta 90
_cell_angle_gamma 90
_cell_length_a 7.8231
_cell_length_b 15.1405
_cell_length_c 6.6999
_cell_formula_units_Z 4
_cell_volume 793.574
_database_code_amcsd 0005774
_exptl_crystal_density_diffrn 3.119
_cod_original_formula_sum 'Mn3 P B O10 H6'
_cod_database_code 9004681

loop_
_space_group_symop_operation_xyz
x,y,z
x,y,1/2-z
-x,-y,1/2+z
1/2+x,1/2-y,1/2+z
1/2-x,1/2+y,1/2-z
1/2-x,1/2+y,z
1/2+x,1/2-y,-z
-x,-y,-z

loop_
_atom_site_aniso_label
_atom_site_aniso_U_11
_atom_site_aniso_U_22
_atom_site_aniso_U_33
_atom_site_aniso_U_12
_atom_site_aniso_U_13
_atom_site_aniso_U_23
Mn(1) 0.01280 0.01120 0.01030 0.01140 0.00050 0.00000
Mn(2) 0.01430 0.01120 0.00930 0.01160 0.00030 0.00040
P 0.00780 0.00690 0.00780 0.00720 -0.00060 0.00000
B 0.00990 0.00910 0.01390 0.01100 -0.00030 0.00000
O(1) 0.01260 0.01320 0.01450 0.01350 -0.00020 0.00000
O(2) 0.01060 0.01720 0.01280 0.01350 -0.00320 0.00000
O(3) 0.02080 0.01220 0.01150 0.01480 0.00190 -0.00220
O(4) 0.01020 0.01020 0.01580 0.01210 0.00120 0.00930
O(5) 0.01130 0.00900 0.02750 0.01590 0.00020 0.00230
O(6) 0.02470 0.01310 0.01600 0.01790 0.00500 0.00320
O(7) 0.01540 0.01100 0.01430 0.01360 0.00310 -0.00090
O(8) 0.01050 0.01510 0.01300 0.01290 -0.00050 0.01210

loop_
_atom_site_label
_atom_site_fract_x
_atom_site_fract_y
_atom_site_fract_z
_atom_site_occupancy
_atom_site_U_iso_or_equiv
Mn(1) 0.27819 0.47584 0.25000 1.00000 0.01140
Mn(2) 0.35076 0.64067 0.50166 1.00000 0.01160
P 0.69328 0.55408 0.25000 1.00000 0.00720
B 0.00710 0.31510 0.25000 1.00000 0.01100
O(1) 0.46080 0.36880 0.25000 1.00000 0.01350
O(2) 0.18660 0.61620 0.25000 1.00000 0.01350
O(3) 0.03930 0.40940 0.25000 1.00000 0.01480
O(4) -0.18460 0.30270 0.25000 1.00000 0.01210
O(5) 0.08120 0.27330 0.07340 1.00000 0.01590
O(6) 0.72440 0.49640 0.06460 1.00000 0.01790
O(7) 0.50400 0.58460 0.25000 1.00000 0.01360
O(8) 0.81100 0.63480 0.25000 1.00000 0.01290
H(1) 0.39900 0.31400 0.21800 0.50000 0.04360
H(2) 0.06100 6.62100 0.25000 1.00000 0.03910
H(3) -0.04100 0.44600 0.32700 0.50000 0.04580
H(4) -0.21600 0.24000 0.25000 1.00000 0.07130
H(5) 0.10100 0.31700 -0.03100 1.00000 0.05610

loop_
_cod_related_entry_id
_cod_related_entry_database
_cod_related_entry_code
1 AMCSD 0005774
